data_7703971
loop_
_publ_author_name
'Mandal, Arnab'
'Dasgupta, Sanchari'
'Adhikary, Amit'
'Samanta, Debabrata'
'Zangrando, Ennio'
'Das, Debasis'

_publ_section_title
;
 Synthesis of Mn<sub>3</sub>O<sub>4</sub> nanozymes from structurally
 characterized phenoxazinone synthase models based on manganese(iii)
 Schiff base complexes.
;
_journal_issue 18
_journal_name_full 'Dalton transactions (Cambridge, England : 2003)'
_journal_page_first 5999
_journal_page_last 6011
_journal_paper_doi 10.1039/d0dt00355g
_journal_volume 49
_journal_year 2020
_chemical_formula_moiety 'C12 H20 Mn N2 O4, N O3'
_chemical_formula_sum 'C12 H20 Mn N3 O7'
_chemical_formula_weight 373.25
_space_group_crystal_system orthorhombic
_space_group_IT_number 61
_space_group_name_Hall '-P 2ac 2ab'
_space_group_name_H-M_alt 'P b c a'
_atom_sites_solution_hydrogens mixed
_audit_creation_method SHELXL-2018/3
_audit_update_record
;
2020-03-18 deposited with the CCDC.	2020-04-03 downloaded from the CCDC.
;
_cell_angle_alpha 90
_cell_angle_beta 90
_cell_angle_gamma 90
_cell_formula_units_Z 8
_cell_length_a 18.4749(4)
_cell_length_b 8.1865(2)
_cell_length_c 21.1388(5)
_cell_measurement_reflns_used 4824
_cell_measurement_temperature 296(2)
_cell_measurement_theta_max 24.83
_cell_measurement_theta_min 2.94
_cell_volume 3197.13(13)
_computing_cell_refinement 'BRUKER SMART'
_computing_data_collection 'BRUKER SMART'
_computing_data_reduction 'BRUKER SAINT'
_computing_molecular_graphics 'Diamond. Ver. 3.2k. (Putz & Brandernburg, 2014)'
_computing_publication_material 'WinGX publication routines (Farrugia, 2012)'
_computing_structure_refinement 'SHELXL-2018/3 (Sheldrick, 2018)'
_computing_structure_solution 'SHELXS-2013/1 (Sheldrick, 2008)'
_diffrn_ambient_temperature 296(2)
_diffrn_measured_fraction_theta_full 0.998
_diffrn_measured_fraction_theta_max 0.997
_diffrn_measurement_device_type 'Bruker APEX-II CCD'
_diffrn_measurement_method '\f and \w scans'
_diffrn_radiation_type MoK\a
_diffrn_radiation_wavelength 0.71073
_diffrn_reflns_av_R_equivalents 0.0375
_diffrn_reflns_av_unetI/netI 0.0150
_diffrn_reflns_Laue_measured_fraction_full 0.998
_diffrn_reflns_Laue_measured_fraction_max 0.997
_diffrn_reflns_limit_h_max 22
_diffrn_reflns_limit_h_min -22
_diffrn_reflns_limit_k_max 10
_diffrn_reflns_limit_k_min -10
_diffrn_reflns_limit_l_max 26
_diffrn_reflns_limit_l_min -26
_diffrn_reflns_number 47116
_diffrn_reflns_point_group_measured_fraction_full 0.998
_diffrn_reflns_point_group_measured_fraction_max 0.997
_diffrn_reflns_theta_full 25.242
_diffrn_reflns_theta_max 26.026
_diffrn_reflns_theta_min 2.887
_diffrn_source 'fine-focus sealed tube'
_exptl_absorpt_coefficient_mu 0.865
_exptl_absorpt_correction_T_max 0.804
_exptl_absorpt_correction_T_min 0.778
_exptl_absorpt_correction_type multi-scan
_exptl_absorpt_process_details 'BRUKER SADABS'
_exptl_crystal_colour Black
_exptl_crystal_density_diffrn 1.551
_exptl_crystal_description Block
_exptl_crystal_F_000 1552
_exptl_crystal_size_max 0.26
_exptl_crystal_size_mid 0.24
_exptl_crystal_size_min 0.22
_refine_diff_density_max 0.668
_refine_diff_density_min -0.490
_refine_diff_density_rms 0.057
_refine_ls_extinction_method none
_refine_ls_goodness_of_fit_ref 1.025
_refine_ls_hydrogen_treatment mixed
_refine_ls_matrix_type full
_refine_ls_number_parameters 221
_refine_ls_number_reflns 3132
_refine_ls_number_restraints 16
_refine_ls_restrained_S_all 2.177
_refine_ls_R_factor_all 0.0560
_refine_ls_R_factor_gt 0.0435
_refine_ls_shift/su_max 0.001
_refine_ls_shift/su_mean 0.000
_refine_ls_structure_factor_coef Fsqd
_refine_ls_weighting_details 'w=1/[\s^2^(Fo^2^)+(0.0413P)^2^+5.0381P] where P=(Fo^2^+2Fc^2^)/3'
_refine_ls_weighting_scheme calc
_refine_ls_wR_factor_gt 0.1015
_refine_ls_wR_factor_ref 0.1093
_reflns_Friedel_coverage 0.000
_reflns_number_gt 2538
_reflns_number_total 3132
_reflns_threshold_expression 'I > 2\s(I)'
_cod_data_source_file d0dt00355g2.cif
_cod_data_source_block Complex_3
_cod_depositor_comments
;
The following automatic conversions were performed:

data item '_exptl_absorpt_correction_type' value 'MULTI-SCAN' was
changed to 'multi-scan' in accordance with the
/home/data/users/saulius/crontab/automatic-downloads/rss-feeds/RSC/lib/dictionaries/cif_core.dic
dictionary named 'cif_core.dic' version 2.4.2 last updated on
2011-04-26.

Automatic conversion script
Id: cif_fix_values 7556 2019-12-06 15:28:31Z antanas 

 Adding full bibliography for 7703971--7703973.cif.
;
_cod_database_code 7703971
_shelx_shelxl_version_number 2018/3
_shelx_space_group_comment
;
The symmetry employed for this shelxl refinement is uniquely defined
by the following loop, which should always be used as a source of
symmetry information in preference to the above space-group names.
They are only intended as comments.
;

loop_
_space_group_symop_operation_xyz
'x, y, z'
'-x+1/2, -y, z+1/2'
'x+1/2, -y+1/2, -z'
'-x, y+1/2, -z+1/2'
'-x, -y, -z'
'x-1/2, y, -z-1/2'
'-x-1/2, y-1/2, z'
'x, -y-1/2, z-1/2'

loop_
_atom_site_label
_atom_site_type_symbol
_atom_site_fract_x
_atom_site_fract_y
_atom_site_fract_z
_atom_site_U_iso_or_equiv
_atom_site_adp_type
_atom_site_occupancy
_atom_site_site_symmetry_order
_atom_site_calc_flag
_atom_site_refinement_flags_posn
_atom_site_refinement_flags_adp
_atom_site_refinement_flags_occupancy
_atom_site_disorder_assembly
_atom_site_disorder_group
Mn1 Mn 0.57662(2) 0.68810(5) 0.29381(2) 0.03227(14) Uani 1 1 d . . . . .
N1 N 0.68444(12) 0.6890(3) 0.30609(11) 0.0372(5) Uani 1 1 d . . . . .
N2 N 0.55715(13) 0.6625(3) 0.38786(11) 0.0391(5) Uani 1 1 d . . . . .
H2A H 0.556276 0.544299 0.395117 0.047 Uiso 1 1 calc DR U . . .
O1 O 0.58841(10) 0.6987(2) 0.20613(9) 0.0411(5) Uani 1 1 d . . . . .
O2 O 0.47503(10) 0.6796(2) 0.28697(9) 0.0400(5) Uani 1 1 d D . . . .
O4 O 0.57932(14) 0.9636(3) 0.30130(11) 0.0509(6) Uani 1 1 d D . . . .
H4A H 0.560(2) 1.024(4) 0.2739(13) 0.076 Uiso 1 1 d D U . . .
H4B H 0.583(2) 1.017(4) 0.3345(11) 0.076 Uiso 1 1 d D U . . .
O3 O 0.58404(13) 0.4080(2) 0.29059(10) 0.0472(5) Uani 1 1 d D . . . .
H3A H 0.566(2) 0.349(4) 0.2612(11) 0.071 Uiso 1 1 d D U . . .
H3B H 0.582(2) 0.353(4) 0.3232(10) 0.071 Uiso 1 1 d D U . . .
C1 C 0.63914(15) 0.6186(3) 0.17439(13) 0.0374(6) Uani 1 1 d . . . . .
C2 C 0.62774(18) 0.5807(4) 0.11072(14) 0.0467(7) Uani 1 1 d . . . . .
H2 H 0.584897 0.612758 0.091238 0.056 Uiso 1 1 calc R U . . .
C3 C 0.6788(2) 0.4969(4) 0.07644(16) 0.0591(9) Uani 1 1 d . . . . .
H3 H 0.669906 0.471628 0.034264 0.071 Uiso 1 1 calc R U . . .
C4 C 0.7439(2) 0.4494(4) 0.10420(18) 0.0647(10) Uani 1 1 d . . . . .
H4 H 0.777807 0.390666 0.081009 0.078 Uiso 1 1 calc R U . . .
C5 C 0.75739(18) 0.4897(4) 0.16550(17) 0.0527(8) Uani 1 1 d . . . . .
H5 H 0.801362 0.460358 0.183643 0.063 Uiso 1 1 calc R U . . .
C6 C 0.70625(15) 0.5747(3) 0.20186(14) 0.0398(6) Uani 1 1 d . . . . .
C7 C 0.72654(15) 0.6284(4) 0.26387(15) 0.0419(7) Uani 1 1 d . . . . .
H7 H 0.775146 0.618312 0.274628 0.050 Uiso 1 1 calc R U . . .
C8 C 0.71639(17) 0.7576(4) 0.36422(15) 0.0510(8) Uani 1 1 d . . . . .
H8A H 0.707980 0.874580 0.364890 0.061 Uiso 1 1 calc R U . . .
H8B H 0.768302 0.740080 0.363403 0.061 Uiso 1 1 calc R U . . .
C9 C 0.68589(19) 0.6836(4) 0.42399(15) 0.0537(8) Uani 1 1 d . . . . .
H9A H 0.689492 0.565602 0.421065 0.064 Uiso 1 1 calc R U . . .
H9B H 0.715323 0.718324 0.459520 0.064 Uiso 1 1 calc R U . . .
C10 C 0.60819(19) 0.7287(4) 0.43698(15) 0.0502(8) Uani 1 1 d . . . . .
H10A H 0.594386 0.686684 0.478156 0.060 Uiso 1 1 calc R U . . .
H10B H 0.603899 0.846726 0.438274 0.060 Uiso 1 1 calc R U . . .
C11 C 0.48219(18) 0.7166(4) 0.39844(15) 0.0532(8) Uani 1 1 d . . . . .
H11A H 0.479504 0.834974 0.398725 0.064 Uiso 1 1 calc R U . . .
H11B H 0.464337 0.675981 0.438620 0.064 Uiso 1 1 calc R U . . .
C12 C 0.43835(17) 0.6481(4) 0.34477(16) 0.0519(8) Uani 1 1 d . . . . .
H12A H 0.432062 0.531397 0.350358 0.062 Uiso 1 1 calc R U . . .
H12B H 0.390870 0.698696 0.344034 0.062 Uiso 1 1 calc R U . . .
N3 N 0.5665(5) 1.2149(8) 0.4343(4) 0.0760(12) Uani 0.514(5) 1 d D . P . .
O10 O 0.6068(4) 1.2006(6) 0.3891(3) 0.0760(12) Uani 0.514(5) 1 d D . P A .
O11 O 0.5354(4) 1.3530(6) 0.4439(3) 0.0760(12) Uani 0.514(5) 1 d D . P A .
O12 O 0.5404(3) 1.1009(6) 0.4630(2) 0.0760(12) Uani 0.514(5) 1 d D . P A .
N4 N 0.6000(5) 1.2456(11) 0.4344(4) 0.0819(13) Uani 0.486(5) 1 d D . P A 2
O20 O 0.6217(4) 1.1157(8) 0.4148(3) 0.0819(13) Uani 0.486(5) 1 d D . P A 2
O21 O 0.6319(4) 1.3245(7) 0.4728(3) 0.0819(13) Uani 0.486(5) 1 d D . P A 2
O22 O 0.5414(4) 1.2946(9) 0.4150(4) 0.0819(13) Uani 0.486(5) 1 d D . P A 2

loop_
_atom_site_aniso_label
_atom_site_aniso_U_11
_atom_site_aniso_U_22
_atom_site_aniso_U_33
_atom_site_aniso_U_23
_atom_site_aniso_U_13
_atom_site_aniso_U_12
Mn1 0.0318(2) 0.0314(2) 0.0337(2) -0.00018(17) -0.00395(16) 0.00115(17)
N1 0.0350(12) 0.0357(13) 0.0411(13) 0.0028(10) -0.0080(10) -0.0030(10)
N2 0.0494(14) 0.0310(12) 0.0367(12) -0.0026(10) -0.0006(11) 0.0018(10)
O1 0.0404(11) 0.0478(12) 0.0350(10) 0.0028(9) -0.0032(8) 0.0089(9)
O2 0.0330(10) 0.0412(11) 0.0457(11) -0.0014(9) -0.0018(8) 0.0021(8)
O4 0.0713(15) 0.0313(11) 0.0500(13) -0.0002(9) -0.0142(12) 0.0064(10)
O3 0.0616(14) 0.0323(11) 0.0477(12) -0.0029(9) -0.0094(11) -0.0034(10)
C1 0.0419(15) 0.0308(14) 0.0395(15) 0.0047(12) 0.0037(12) -0.0019(12)
C2 0.0560(18) 0.0441(17) 0.0399(16) 0.0027(14) 0.0010(14) -0.0055(15)
C3 0.078(2) 0.053(2) 0.0461(19) -0.0076(16) 0.0127(18) -0.0022(19)
C4 0.073(2) 0.055(2) 0.067(2) -0.0075(18) 0.025(2) 0.0110(19)
C5 0.0428(17) 0.0483(18) 0.067(2) 0.0060(17) 0.0109(16) 0.0056(15)
C6 0.0385(15) 0.0346(15) 0.0463(16) 0.0054(13) 0.0040(13) 0.0000(12)
C7 0.0313(14) 0.0417(16) 0.0526(18) 0.0093(14) -0.0027(13) 0.0017(13)
C8 0.0461(17) 0.0534(18) 0.0535(19) -0.0018(15) -0.0175(15) -0.0091(16)
C9 0.063(2) 0.055(2) 0.0430(17) -0.0006(15) -0.0196(15) 0.0038(17)
C10 0.069(2) 0.0464(18) 0.0355(15) -0.0060(14) -0.0103(15) 0.0038(16)
C11 0.0530(18) 0.060(2) 0.0470(18) -0.0090(16) 0.0106(15) 0.0053(16)
C12 0.0403(16) 0.057(2) 0.058(2) -0.0023(16) 0.0099(15) 0.0001(15)
N3 0.126(3) 0.0427(16) 0.0593(18) 0.0068(13) 0.0153(17) 0.0164(16)
O10 0.126(3) 0.0427(16) 0.0593(18) 0.0068(13) 0.0153(17) 0.0164(16)
O11 0.126(3) 0.0427(16) 0.0593(18) 0.0068(13) 0.0153(17) 0.0164(16)
O12 0.126(3) 0.0427(16) 0.0593(18) 0.0068(13) 0.0153(17) 0.0164(16)
N4 0.098(3) 0.064(2) 0.084(3) -0.0200(17) 0.009(2) -0.0128(19)
O20 0.098(3) 0.064(2) 0.084(3) -0.0200(17) 0.009(2) -0.0128(19)
O21 0.098(3) 0.064(2) 0.084(3) -0.0200(17) 0.009(2) -0.0128(19)
O22 0.098(3) 0.064(2) 0.084(3) -0.0200(17) 0.009(2) -0.0128(19)

loop_
_atom_type_symbol
_atom_type_description
_atom_type_scat_dispersion_real
_atom_type_scat_dispersion_imag
_atom_type_scat_source
C C 0.0033 0.0016 'International Tables Vol C Tables 4.2.6.8 and 6.1.1.4'
H H 0.0000 0.0000 'International Tables Vol C Tables 4.2.6.8 and 6.1.1.4'
N N 0.0061 0.0033 'International Tables Vol C Tables 4.2.6.8 and 6.1.1.4'
O O 0.0106 0.0060 'International Tables Vol C Tables 4.2.6.8 and 6.1.1.4'
Mn Mn 0.3368 0.7283 'International Tables Vol C Tables 4.2.6.8 and 6.1.1.4'

loop_
_geom_angle_atom_site_label_1
_geom_angle_atom_site_label_2
_geom_angle_atom_site_label_3
_geom_angle
_geom_angle_site_symmetry_1
_geom_angle_site_symmetry_3
_geom_angle_publ_flag
O1 Mn1 O2 92.39(9) . . ?
O1 Mn1 N1 90.71(9) . . ?
O2 Mn1 N1 176.43(9) . . ?
O1 Mn1 N2 175.18(10) . . ?
O2 Mn1 N2 83.97(9) . . ?
N1 Mn1 N2 92.84(10) . . ?
O1 Mn1 O4 91.19(9) . . ?
O2 Mn1 O4 93.69(9) . . ?
N1 Mn1 O4 88.03(9) . . ?
N2 Mn1 O4 92.19(9) . . ?
O1 Mn1 O3 90.56(9) . . ?
O2 Mn1 O3 91.16(8) . . ?
N1 Mn1 O3 87.03(9) . . ?
N2 Mn1 O3 86.37(9) . . ?
O4 Mn1 O3 174.78(8) . . ?
C7 N1 C8 119.0(2) . . ?
C7 N1 Mn1 120.6(2) . . ?
C8 N1 Mn1 120.4(2) . . ?
C11 N2 C10 112.1(2) . . ?
C11 N2 Mn1 106.53(18) . . ?
C10 N2 Mn1 121.9(2) . . ?
C11 N2 H2A 105.0 . . ?
C10 N2 H2A 105.0 . . ?
Mn1 N2 H2A 105.0 . . ?
C1 O1 Mn1 124.17(17) . . ?
C12 O2 Mn1 114.58(18) . . ?
Mn1 O4 H4A 122(3) . . ?
Mn1 O4 H4B 126(3) . . ?
H4A O4 H4B 108(3) . . ?
Mn1 O3 H3A 124(2) . . ?
Mn1 O3 H3B 121(3) . . ?
H3A O3 H3B 106(3) . . ?
O1 C1 C2 119.4(3) . . ?
O1 C1 C6 122.5(3) . . ?
C2 C1 C6 118.1(3) . . ?
C3 C2 C1 121.0(3) . . ?
C3 C2 H2 119.5 . . ?
C1 C2 H2 119.5 . . ?
C2 C3 C4 120.7(3) . . ?
C2 C3 H3 119.7 . . ?
C4 C3 H3 119.7 . . ?
C5 C4 C3 119.5(3) . . ?
C5 C4 H4 120.3 . . ?
C3 C4 H4 120.3 . . ?
C4 C5 C6 121.2(3) . . ?
C4 C5 H5 119.4 . . ?
C6 C5 H5 119.4 . . ?
C5 C6 C1 119.4(3) . . ?
C5 C6 C7 118.5(3) . . ?
C1 C6 C7 121.8(3) . . ?
N1 C7 C6 126.6(3) . . ?
N1 C7 H7 116.7 . . ?
C6 C7 H7 116.7 . . ?
N1 C8 C9 113.2(3) . . ?
N1 C8 H8A 108.9 . . ?
C9 C8 H8A 108.9 . . ?
N1 C8 H8B 108.9 . . ?
C9 C8 H8B 108.9 . . ?
H8A C8 H8B 107.7 . . ?
C10 C9 C8 114.2(3) . . ?
C10 C9 H9A 108.7 . . ?
C8 C9 H9A 108.7 . . ?
C10 C9 H9B 108.7 . . ?
C8 C9 H9B 108.7 . . ?
H9A C9 H9B 107.6 . . ?
N2 C10 C9 112.5(3) . . ?
N2 C10 H10A 109.1 . . ?
C9 C10 H10A 109.1 . . ?
N2 C10 H10B 109.1 . . ?
C9 C10 H10B 109.1 . . ?
H10A C10 H10B 107.8 . . ?
N2 C11 C12 106.3(2) . . ?
N2 C11 H11A 110.5 . . ?
C12 C11 H11A 110.5 . . ?
N2 C11 H11B 110.5 . . ?
C12 C11 H11B 110.5 . . ?
H11A C11 H11B 108.7 . . ?
O2 C12 C11 108.9(3) . . ?
O2 C12 H12A 109.9 . . ?
C11 C12 H12A 109.9 . . ?
O2 C12 H12B 109.9 . . ?
C11 C12 H12B 109.9 . . ?
H12A C12 H12B 108.3 . . ?
O12 N3 O10 124.3(7) . . ?
O12 N3 O11 114.7(7) . . ?
O10 N3 O11 118.9(7) . . ?
O21 N4 O20 123.0(9) . . ?
O21 N4 O22 119.1(9) . . ?
O20 N4 O22 117.8(9) . . ?

loop_
_geom_bond_atom_site_label_1
_geom_bond_atom_site_label_2
_geom_bond_distance
_geom_bond_site_symmetry_2
_geom_bond_publ_flag
Mn1 O1 1.8682(19) . ?
Mn1 O2 1.8837(19) . ?
Mn1 N1 2.009(2) . ?
Mn1 N2 2.031(2) . ?
Mn1 O4 2.261(2) . ?
Mn1 O3 2.298(2) . ?
N1 C7 1.283(4) . ?
N1 C8 1.475(4) . ?
N2 C11 1.471(4) . ?
N2 C10 1.504(4) . ?
N2 H2A 0.9800 . ?
O1 C1 1.326(3) . ?
O2 C12 1.421(4) . ?
O4 H4A 0.839(18) . ?
O4 H4B 0.832(18) . ?
O3 H3A 0.852(18) . ?
O3 H3B 0.825(18) . ?
C1 C2 1.397(4) . ?
C1 C6 1.415(4) . ?
C2 C3 1.374(5) . ?
C2 H2 0.9300 . ?
C3 C4 1.393(5) . ?
C3 H3 0.9300 . ?
C4 C5 1.360(5) . ?
C4 H4 0.9300 . ?
C5 C6 1.403(4) . ?
C5 H5 0.9300 . ?
C6 C7 1.432(4) . ?
C7 H7 0.9300 . ?
C8 C9 1.510(5) . ?
C8 H8A 0.9700 . ?
C8 H8B 0.9700 . ?
C9 C10 1.507(5) . ?
C9 H9A 0.9700 . ?
C9 H9B 0.9700 . ?
C10 H10A 0.9700 . ?
C10 H10B 0.9700 . ?
C11 C12 1.503(5) . ?
C11 H11A 0.9700 . ?
C11 H11B 0.9700 . ?
C12 H12A 0.9700 . ?
C12 H12B 0.9700 . ?
N3 O12 1.214(8) . ?
N3 O10 1.216(8) . ?
N3 O11 1.285(8) . ?
N4 O21 1.193(9) . ?
N4 O20 1.209(9) . ?
N4 O22 1.225(10) . ?

loop_
_geom_hbond_atom_site_label_D
_geom_hbond_atom_site_label_H
_geom_hbond_atom_site_label_A
_geom_hbond_distance_DH
_geom_hbond_distance_HA
_geom_hbond_distance_DA
_geom_hbond_angle_DHA
_geom_hbond_site_symmetry_A
_geom_hbond_publ_flag
N2 H2A O11 0.98 1.91 2.826(5) 153.6 1_545 yes
O4 H4A O2 0.839(18) 1.925(19) 2.760(3) 173(4) 4_655 yes
O4 H4B N3 0.832(18) 2.67(2) 3.491(8) 168(3) . yes
O4 H4B O10 0.832(18) 1.94(2) 2.733(6) 158(4) . yes
O3 H3A O2 0.852(18) 1.88(2) 2.716(3) 165(3) 4_645 yes
O3 H3B N3 0.825(18) 2.621(19) 3.440(8) 172(3) 1_545 yes
O3 H3B O10 0.825(18) 1.93(2) 2.720(6) 161(4) 1_545 yes
C2 H2 O12 0.93 2.58 3.479(7) 161.4 4_645 yes
C8 H8B O10 0.97 2.39 3.341(7) 165.8 7_755 yes
C10 H10B O12 0.97 2.45 3.341(6) 153.2 . yes
C11 H11B O11 0.97 2.49 3.396(6) 154.6 5_676 yes
